data_1512382
loop_
_publ_author_name
'Setaka, Wataru'
'Koyama, Akiko'
'Yamaguchi, Kentaro'

_publ_section_title
;
 Cage Size Effects on the Rotation of Molecular Gyrotops with
 1,4-Naphthalenediyl Rotor in Solution.
;
_journal_issue 19
_journal_name_full 'Organic letters'
_journal_page_first 5092
_journal_page_last 5095
_journal_paper_doi 10.1021/ol402464d
_journal_volume 15
_journal_year 2013
_chemical_formula_moiety 'C52 H90 Si2'
_chemical_formula_sum 'C52 H90 Si2'
_chemical_formula_weight 771.42
_chemical_melting_point 403.8(8)
_chemical_name_common C14satNpcage
_chemical_name_systematic
;
 ?
;
_space_group_IT_number 2
_symmetry_cell_setting triclinic
_symmetry_space_group_name_Hall '-P 1'
_symmetry_space_group_name_H-M 'P -1'
_atom_sites_solution_hydrogens geom
_atom_sites_solution_primary direct
_atom_sites_solution_secondary difmap
_audit_creation_method SHELXL-97
_cell_angle_alpha 93.875(3)
_cell_angle_beta 102.751(2)
_cell_angle_gamma 110.568(2)
_cell_formula_units_Z 4
_cell_length_a 13.327(3)
_cell_length_b 17.391(4)
_cell_length_c 23.422(5)
_cell_measurement_reflns_used 6798
_cell_measurement_temperature 120(2)
_cell_measurement_theta_max 23.59
_cell_measurement_theta_min 2.37
_cell_volume 4894.1(19)
_computing_cell_refinement 'Bruker SAINT'
_computing_data_collection 'Bruker APEX2'
_computing_data_reduction 'Bruker SAINT'
_computing_molecular_graphics 'Ortep-3 for Windows (Farrugia, 1997)'
_computing_publication_material 'WinGX publication routines (Farrugia, 1999)'
_computing_structure_refinement 'SHELXL-97 (Sheldrick, 2008)'
_computing_structure_solution 'SHELXS-97 (Sheldrick, 2008)'
_diffrn_ambient_temperature 120(2)
_diffrn_detector_area_resol_mean 8.31
_diffrn_measured_fraction_theta_full 0.964
_diffrn_measured_fraction_theta_max 0.897
_diffrn_measurement_device_type 'Bruker APEX-II CCD'
_diffrn_measurement_method '\f and \w scans'
_diffrn_radiation_monochromator graphite
_diffrn_radiation_source 'fine-focus sealed tube'
_diffrn_radiation_type MoK\a
_diffrn_radiation_wavelength 0.71073
_diffrn_reflns_av_R_equivalents 0.0551
_diffrn_reflns_av_sigmaI/netI 0.0811
_diffrn_reflns_limit_h_max 15
_diffrn_reflns_limit_h_min -15
_diffrn_reflns_limit_k_max 21
_diffrn_reflns_limit_k_min -20
_diffrn_reflns_limit_l_max 27
_diffrn_reflns_limit_l_min -27
_diffrn_reflns_number 43207
_diffrn_reflns_theta_full 25.00
_diffrn_reflns_theta_max 25.87
_diffrn_reflns_theta_min 1.67
_exptl_absorpt_coefficient_mu 0.104
_exptl_absorpt_correction_T_max 0.9897
_exptl_absorpt_correction_T_min 0.8273
_exptl_absorpt_correction_type multi-scan
_exptl_absorpt_process_details 'SADABS (Bruker)'
_exptl_crystal_colour colourless
_exptl_crystal_density_diffrn 1.047
_exptl_crystal_density_method 'not measured'
_exptl_crystal_description plate
_exptl_crystal_F_000 1720
_exptl_crystal_size_max 0.24
_exptl_crystal_size_mid 0.22
_exptl_crystal_size_min 0.10
_refine_diff_density_max 0.858
_refine_diff_density_min -0.422
_refine_diff_density_rms 0.066
_refine_ls_extinction_method none
_refine_ls_goodness_of_fit_ref 1.041
_refine_ls_hydrogen_treatment constr
_refine_ls_matrix_type full
_refine_ls_number_parameters 1048
_refine_ls_number_reflns 17014
_refine_ls_number_restraints 72
_refine_ls_restrained_S_all 1.048
_refine_ls_R_factor_all 0.1375
_refine_ls_R_factor_gt 0.0781
_refine_ls_shift/su_max 0.002
_refine_ls_shift/su_mean 0.000
_refine_ls_structure_factor_coef Fsqd
_refine_ls_weighting_details 'calc w=1/[\s^2^(Fo^2^)+(0.0962P)^2^+6.4124P] where P=(Fo^2^+2Fc^2^)/3'
_refine_ls_weighting_scheme calc
_refine_ls_wR_factor_gt 0.1899
_refine_ls_wR_factor_ref 0.2273
_reflns_number_gt 10102
_reflns_number_total 17014
_reflns_threshold_expression >2sigma(I)
_cod_data_source_file ol402464d_si_002.cif
_cod_data_source_block NpC14cage
_cod_depositor_comments
;
The following automatic conversions were performed:

'_chemical_melting_point' value '129.8-131.4 deg. C' was changed to
'403.8(8)' - it was converted from degrees Celsius(C) to Kelvins(K),
the average value was taken and precision was
estimated.

'_symmetry_cell_setting' value 'Triclinic' changed to
'triclinic' according to
/home/saulius/struct/CIF-dictionaries/cif_core.dic dictionary named
'cif_core.dic' version 2.4.2 from 2011-04-26.

Automatic conversion script
Id: cif_fix_values 1891 2012-01-12 08:04:46Z andrius 
;
_cod_original_cell_volume 4894.2(18)
_cod_original_sg_symbol_H-M P-1
_cod_database_code 1512382

loop_
_symmetry_equiv_pos_as_xyz
'x, y, z'
'-x, -y, -z'

loop_
_atom_site_label
_atom_site_type_symbol
_atom_site_fract_x
_atom_site_fract_y
_atom_site_fract_z
_atom_site_U_iso_or_equiv
_atom_site_adp_type
_atom_site_occupancy
_atom_site_symmetry_multiplicity
_atom_site_calc_flag
_atom_site_refinement_flags
_atom_site_disorder_assembly
_atom_site_disorder_group
Si01 Si 0.09261(9) 0.33376(7) 0.11178(5) 0.0295(3) Uani 1 1 d . . .
Si02 Si 0.19287(9) 0.40621(7) 0.40549(5) 0.0295(3) Uani 1 1 d . . .
C01 C 0.1118(3) 0.3546(2) 0.19453(16) 0.0249(8) Uani 1 1 d . . .
C02 C 0.2169(3) 0.3950(2) 0.23117(17) 0.0292(9) Uani 1 1 d . . .
H02 H 0.2778 0.4125 0.2139 0.035 Uiso 1 1 calc R . .
C03 C 0.2377(3) 0.4115(2) 0.29282(16) 0.0289(9) Uani 1 1 d . . .
H03 H 0.3121 0.4409 0.3156 0.035 Uiso 1 1 calc R . .
C04 C 0.1554(3) 0.3869(2) 0.32183(16) 0.0247(8) Uani 1 1 d . . .
C05 C 0.0438(3) 0.3441(2) 0.28505(16) 0.0240(8) Uani 1 1 d . . .
C06 C -0.0477(3) 0.3150(2) 0.31070(18) 0.0321(9) Uani 1 1 d . . .
H06 H -0.0344 0.3219 0.3526 0.038 Uiso 1 1 calc R . .
C07 C -0.1537(3) 0.2775(3) 0.2763(2) 0.0371(10) Uani 1 1 d . . .
H07 H -0.2133 0.2588 0.2945 0.044 Uiso 1 1 calc R . .
C08 C -0.1756(3) 0.2664(2) 0.21536(19) 0.0348(10) Uani 1 1 d . . .
H08 H -0.2501 0.2410 0.1918 0.042 Uiso 1 1 calc R . .
C09 C -0.0906(3) 0.2919(2) 0.18864(18) 0.0306(9) Uani 1 1 d . . .
H09 H -0.1069 0.2838 0.1466 0.037 Uiso 1 1 calc R . .
C10 C 0.0216(3) 0.3302(2) 0.22251(16) 0.0236(8) Uani 1 1 d . . .
C11 C 0.2310(3) 0.3723(2) 0.09459(18) 0.0365(10) Uani 1 1 d . . .
H11A H 0.2811 0.3541 0.1234 0.044 Uiso 1 1 calc R . .
H11B H 0.2210 0.3424 0.0550 0.044 Uiso 1 1 calc R . .
C12 C 0.2929(4) 0.4641(3) 0.0941(2) 0.0476(12) Uani 1 1 d . . .
H12A H 0.3139 0.4950 0.1348 0.057 Uiso 1 1 calc R . .
H12B H 0.2429 0.4855 0.0682 0.057 Uiso 1 1 calc R . .
C13 C 0.3978(4) 0.4804(3) 0.0723(2) 0.0557(13) Uani 1 1 d . . .
H13A H 0.4537 0.4697 0.1028 0.067 Uiso 1 1 calc R . .
H13B H 0.3791 0.4403 0.0359 0.067 Uiso 1 1 calc R . .
C14 C 0.4488(5) 0.5665(3) 0.0592(2) 0.0659(15) Uani 1 1 d . . .
H14A H 0.3932 0.5762 0.0279 0.079 Uiso 1 1 calc R . .
H14B H 0.5120 0.5691 0.0427 0.079 Uiso 1 1 calc R . .
C15 C 0.4900(4) 0.6366(3) 0.1102(3) 0.0638(15) Uani 1 1 d . . .
H15A H 0.5136 0.6898 0.0947 0.077 Uiso 1 1 calc R . .
H15B H 0.4272 0.6339 0.1271 0.077 Uiso 1 1 calc R . .
C16 C 0.5832(4) 0.6376(3) 0.1587(2) 0.0620(14) Uani 1 1 d . . .
H16A H 0.6443 0.6362 0.1416 0.074 Uiso 1 1 calc R . .
H16B H 0.5581 0.5866 0.1766 0.074 Uiso 1 1 calc R . .
C17 C 0.6282(5) 0.7129(4) 0.2074(3) 0.0769(18) Uani 1 1 d . . .
H17A H 0.7045 0.7202 0.2290 0.092 Uiso 1 1 calc R . .
H17B H 0.6329 0.7630 0.1887 0.092 Uiso 1 1 calc R . .
C18 C 0.5598(5) 0.7076(3) 0.2516(3) 0.0641(15) Uani 1 1 d . . .
H18A H 0.5750 0.7646 0.2705 0.077 Uiso 1 1 calc R . .
H18B H 0.4801 0.6824 0.2301 0.077 Uiso 1 1 calc R . .
C19 C 0.5826(4) 0.6573(3) 0.2993(2) 0.0619(14) Uani 1 1 d . . .
H19A H 0.5650 0.5998 0.2804 0.074 Uiso 1 1 calc R . .
H19B H 0.6628 0.6813 0.3198 0.074 Uiso 1 1 calc R . .
C20 C 0.5179(4) 0.6539(3) 0.3445(2) 0.0562(13) Uani 1 1 d . . .
H20A H 0.4383 0.6222 0.3249 0.067 Uiso 1 1 calc R . .
H20B H 0.5261 0.7113 0.3586 0.067 Uiso 1 1 calc R . .
C21 C 0.5516(4) 0.6146(3) 0.3986(2) 0.0455(11) Uani 1 1 d . . .
H21A H 0.5345 0.5549 0.3858 0.055 Uiso 1 1 calc R . .
H21B H 0.6327 0.6420 0.4164 0.055 Uiso 1 1 calc R . .
C22 C 0.4906(3) 0.6232(3) 0.4448(2) 0.0442(11) Uani 1 1 d . . .
H22A H 0.4984 0.6820 0.4525 0.053 Uiso 1 1 calc R . .
H22B H 0.5263 0.6093 0.4822 0.053 Uiso 1 1 calc R . .
C23 C 0.3667(3) 0.5678(3) 0.42658(19) 0.0397(10) Uani 1 1 d . . .
H23A H 0.3283 0.5903 0.4510 0.048 Uiso 1 1 calc R . .
H23B H 0.3354 0.5705 0.3847 0.048 Uiso 1 1 calc R . .
C24 C 0.3423(3) 0.4769(3) 0.43342(17) 0.0359(10) Uani 1 1 d . . .
H24A H 0.3679 0.4740 0.4759 0.043 Uiso 1 1 calc R . .
H24B H 0.3863 0.4561 0.4120 0.043 Uiso 1 1 calc R . .
C25 C 0.0039(4) 0.3870(3) 0.07229(18) 0.0462(12) Uani 1 1 d . . .
H25A H 0.0200 0.3961 0.0335 0.055 Uiso 1 1 calc R . .
H25B H -0.0752 0.3502 0.0647 0.055 Uiso 1 1 calc R . .
C26 C 0.0233(5) 0.4713(3) 0.1078(3) 0.0641(15) Uani 1 1 d . . .
H26A H -0.0029 0.4600 0.1439 0.077 Uiso 1 1 calc R . .
H26B H 0.1044 0.5032 0.1210 0.077 Uiso 1 1 calc R . .
C27 C -0.0292(6) 0.5259(4) 0.0780(3) 0.0772(18) Uani 1 1 d . . .
H27A H -0.0144 0.5753 0.1070 0.093 Uiso 1 1 calc R . .
H27B H 0.0049 0.5454 0.0455 0.093 Uiso 1 1 calc R . .
C28 C -0.1471(5) 0.4836(4) 0.0543(3) 0.0816(19) Uani 1 1 d . . .
H28A H -0.1595 0.4389 0.0220 0.098 Uiso 1 1 calc R . .
H28B H -0.1763 0.5237 0.0360 0.098 Uiso 1 1 calc R . .
C29 C -0.2136(6) 0.4468(4) 0.0937(3) 0.087(2) Uani 1 1 d . . .
H29A H -0.1963 0.3985 0.1058 0.104 Uiso 1 1 calc R . .
H29B H -0.2930 0.4259 0.0716 0.104 Uiso 1 1 calc R . .
C30 C -0.1960(7) 0.5064(5) 0.1496(3) 0.093(2) Uani 1 1 d . . .
H30A H -0.1174 0.5251 0.1726 0.111 Uiso 1 1 calc R . .
H30B H -0.2096 0.5561 0.1375 0.111 Uiso 1 1 calc R . .
C31 C -0.2673(6) 0.4702(4) 0.1880(4) 0.105(2) Uani 1 1 d . . .
H31A H -0.2554 0.4192 0.1983 0.126 Uiso 1 1 calc R . .
H31B H -0.3455 0.4528 0.1647 0.126 Uiso 1 1 calc R . .
C32 C -0.2522(5) 0.5250(4) 0.2457(3) 0.0802(19) Uani 1 1 d . . .
H32A H -0.2476 0.5808 0.2367 0.096 Uiso 1 1 calc R . .
H32B H -0.3191 0.5009 0.2603 0.096 Uiso 1 1 calc R . .
C33 C -0.1515(6) 0.5353(4) 0.2947(3) 0.096(2) Uani 1 1 d D . .
H33A H -0.1543 0.4799 0.3036 0.115 Uiso 1 1 calc R . .
H33B H -0.0837 0.5618 0.2813 0.115 Uiso 1 1 calc R . .
C34 C -0.1461(7) 0.5856(5) 0.3477(3) 0.101(2) Uani 1 1 d D . .
H34A H -0.2073 0.5532 0.3643 0.121 Uiso 1 1 calc R . .
H34B H -0.1610 0.6350 0.3359 0.121 Uiso 1 1 calc R . .
C35 C -0.0354(4) 0.6171(4) 0.3989(3) 0.0654(15) Uani 1 1 d . . .
H35A H 0.0262 0.6500 0.3827 0.078 Uiso 1 1 calc R . .
H35B H -0.0418 0.6551 0.4301 0.078 Uiso 1 1 calc R . .
C36 C -0.0046(4) 0.5492(3) 0.4276(2) 0.0485(12) Uani 1 1 d . . .
H36A H 0.0331 0.5711 0.4700 0.058 Uiso 1 1 calc R . .
H36B H -0.0740 0.5015 0.4254 0.058 Uiso 1 1 calc R . .
C37 C 0.0700(4) 0.5173(3) 0.40042(19) 0.0378(10) Uani 1 1 d . . .
H37A H 0.1368 0.5651 0.3991 0.045 Uiso 1 1 calc R . .
H37B H 0.0298 0.4897 0.3591 0.045 Uiso 1 1 calc R . .
C38 C 0.1061(4) 0.4559(3) 0.43511(18) 0.0362(10) Uani 1 1 d . . .
H38A H 0.0382 0.4108 0.4384 0.043 Uiso 1 1 calc R . .
H38B H 0.1482 0.4853 0.4758 0.043 Uiso 1 1 calc R . .
C39 C 0.0299(3) 0.2190(2) 0.08348(17) 0.0339(9) Uani 1 1 d . . .
H39A H -0.0360 0.1938 0.0987 0.041 Uiso 1 1 calc R . .
H39B H 0.0042 0.2105 0.0397 0.041 Uiso 1 1 calc R . .
C40 C 0.1084(3) 0.1737(2) 0.10085(18) 0.0345(10) Uani 1 1 d . . .
H40A H 0.1364 0.1840 0.1446 0.041 Uiso 1 1 calc R . .
H40B H 0.1730 0.1975 0.0843 0.041 Uiso 1 1 calc R . .
C41 C 0.0559(4) 0.0797(3) 0.0797(2) 0.0444(11) Uani 1 1 d . . .
H41A H 0.0273 0.0693 0.0360 0.053 Uiso 1 1 calc R . .
H41B H -0.0081 0.0557 0.0966 0.053 Uiso 1 1 calc R . .
C42 C 0.1364(4) 0.0351(3) 0.0970(2) 0.0458(12) Uani 1 1 d . . .
H42A H 0.0996 -0.0238 0.0775 0.055 Uiso 1 1 calc R . .
H42B H 0.2023 0.0610 0.0819 0.055 Uiso 1 1 calc R . .
C43 C 0.1745(4) 0.0376(3) 0.1629(2) 0.0477(12) Uani 1 1 d . . .
H43A H 0.1085 0.0174 0.1788 0.057 Uiso 1 1 calc R . .
H43B H 0.2185 0.0961 0.1819 0.057 Uiso 1 1 calc R . .
C44 C 0.2444(5) -0.0145(3) 0.1795(2) 0.0562(14) Uani 1 1 d . . .
H44A H 0.2002 -0.0730 0.1606 0.067 Uiso 1 1 calc R . .
H44B H 0.3102 0.0055 0.1635 0.067 Uiso 1 1 calc R . .
C45 C 0.2832(4) -0.0116(3) 0.2461(2) 0.0545(13) Uani 1 1 d . . .
H45A H 0.2192 -0.0202 0.2632 0.065 Uiso 1 1 calc R . .
H45B H 0.3080 -0.0583 0.2532 0.065 Uiso 1 1 calc R . .
C46 C 0.3762(4) 0.0684(3) 0.2784(2) 0.0541(13) Uani 1 1 d . . .
H46A H 0.3653 0.1151 0.2596 0.065 Uiso 1 1 calc R . .
H46B H 0.4473 0.0664 0.2737 0.065 Uiso 1 1 calc R . .
C47 C 0.3849(4) 0.0857(3) 0.3443(2) 0.0501(12) Uani 1 1 d . . .
H47A H 0.4589 0.1286 0.3642 0.060 Uiso 1 1 calc R . .
H47B H 0.3789 0.0343 0.3615 0.060 Uiso 1 1 calc R . .
C48 C 0.2951(3) 0.1154(3) 0.35687(18) 0.0374(10) Uani 1 1 d . . .
H48A H 0.2979 0.1646 0.3374 0.045 Uiso 1 1 calc R . .
H48B H 0.2213 0.0709 0.3391 0.045 Uiso 1 1 calc R . .
C49 C 0.3076(4) 0.1379(3) 0.42212(19) 0.0449(11) Uani 1 1 d . . .
H49A H 0.3845 0.1774 0.4406 0.054 Uiso 1 1 calc R . .
H49B H 0.2964 0.0871 0.4406 0.054 Uiso 1 1 calc R . .
C50 C 0.2274(4) 0.1768(3) 0.43592(19) 0.0411(11) Uani 1 1 d . . .
H50A H 0.1503 0.1379 0.4169 0.049 Uiso 1 1 calc R . .
H50B H 0.2366 0.1844 0.4793 0.049 Uiso 1 1 calc R . .
C51 C 0.2447(3) 0.2603(2) 0.41485(17) 0.0318(9) Uani 1 1 d . . .
H51A H 0.2284 0.2515 0.3711 0.038 Uiso 1 1 calc R . .
H51B H 0.3239 0.2970 0.4306 0.038 Uiso 1 1 calc R . .
C52 C 0.1733(4) 0.3049(3) 0.43328(18) 0.0372(10) Uani 1 1 d . . .
H52A H 0.1911 0.3152 0.4771 0.045 Uiso 1 1 calc R . .
H52B H 0.0942 0.2677 0.4184 0.045 Uiso 1 1 calc R . .
Si03 Si 0.58709(8) -0.00944(6) 0.10689(4) 0.0248(2) Uani 1 1 d . . .
Si04 Si 0.74118(9) 0.01353(7) 0.40058(5) 0.0318(3) Uani 1 1 d . B .
C101 C 0.6403(3) -0.0078(2) 0.18894(16) 0.0244(8) Uani 1 1 d . . .
C102 C 0.5655(3) -0.0424(2) 0.22176(16) 0.0281(9) Uani 1 1 d . . .
H102 H 0.4895 -0.0713 0.2015 0.034 Uiso 1 1 calc R . .
C103 C 0.5978(3) -0.0363(2) 0.28380(16) 0.0294(9) Uani 1 1 d . . .
H103 H 0.5422 -0.0602 0.3038 0.035 Uiso 1 1 calc R . .
C104 C 0.7065(3) 0.0028(2) 0.31695(16) 0.0256(8) Uani 1 1 d . . .
C105 C 0.7877(3) 0.0372(2) 0.28446(16) 0.0243(8) Uani 1 1 d . . .
C106 C 0.9025(3) 0.0776(2) 0.31406(17) 0.0297(9) Uani 1 1 d . . .
H106 H 0.9256 0.0813 0.3559 0.036 Uiso 1 1 calc R . .
C107 C 0.9802(3) 0.1112(2) 0.28403(18) 0.0328(9) Uani 1 1 d . . .
H107 H 1.0564 0.1370 0.3049 0.039 Uiso 1 1 calc R . .
C108 C 0.9483(3) 0.1078(2) 0.22297(17) 0.0304(9) Uani 1 1 d . . .
H108 H 1.0026 0.1319 0.2023 0.037 Uiso 1 1 calc R . .
C109 C 0.8386(3) 0.0698(2) 0.19260(17) 0.0274(9) Uani 1 1 d . . .
H109 H 0.8180 0.0685 0.1509 0.033 Uiso 1 1 calc R . .
C110 C 0.7551(3) 0.0325(2) 0.22160(15) 0.0232(8) Uani 1 1 d . . .
C111 C 0.4362(3) -0.0795(2) 0.08110(16) 0.0284(9) Uani 1 1 d . . .
H11C H 0.3993 -0.0706 0.1119 0.034 Uiso 1 1 calc R . .
H11D H 0.4021 -0.0622 0.0448 0.034 Uiso 1 1 calc R . .
C112 C 0.4114(3) -0.1729(2) 0.06774(18) 0.0364(10) Uani 1 1 d . . .
H11E H 0.4501 -0.1818 0.0378 0.044 Uiso 1 1 calc R . .
H11F H 0.4431 -0.1908 0.1044 0.044 Uiso 1 1 calc R . .
C113 C 0.2899(4) -0.2277(3) 0.0453(2) 0.0484(12) Uani 1 1 d . . .
H11G H 0.2836 -0.2838 0.0290 0.058 Uiso 1 1 calc R . .
H11H H 0.2555 -0.2048 0.0123 0.058 Uiso 1 1 calc R . .
C114 C 0.2246(4) -0.2365(3) 0.0918(2) 0.0612(15) Uani 1 1 d . . .
H11I H 0.2341 -0.1803 0.1096 0.073 Uiso 1 1 calc R . .
H11J H 0.1447 -0.2667 0.0719 0.073 Uiso 1 1 calc R . .
C115 C 0.2585(5) -0.2816(5) 0.1407(3) 0.089(2) Uani 1 1 d . . .
H11K H 0.3396 -0.2548 0.1582 0.107 Uiso 1 1 calc R . .
H11L H 0.2417 -0.3398 0.1236 0.107 Uiso 1 1 calc R . .
C116 C 0.1999(6) -0.2818(6) 0.1889(3) 0.118(3) Uani 1 1 d D . .
H11M H 0.2053 -0.2243 0.2002 0.142 Uiso 1 1 calc R . .
H11N H 0.1203 -0.3166 0.1722 0.142 Uiso 1 1 calc R . .
C117 C 0.2403(8) -0.3115(7) 0.2428(3) 0.147(4) Uani 1 1 d D B .
H11O H 0.3193 -0.2753 0.2600 0.176 Uiso 1 1 calc R . .
H11P H 0.2379 -0.3681 0.2311 0.176 Uiso 1 1 calc R . .
C118 C 0.1822(7) -0.3155(5) 0.2906(3) 0.119(3) Uani 1 1 d D . .
H11Q H 0.1466 -0.3744 0.2949 0.143 Uiso 1 1 calc R A 1
H11R H 0.1227 -0.2937 0.2785 0.143 Uiso 1 1 calc R A 1
C119 C 0.2635(9) -0.2632(6) 0.3549(5) 0.060(3) Uani 0.583(11) 1 d PDU B 1
H11S H 0.2247 -0.2809 0.3860 0.072 Uiso 0.583(11) 1 calc PR B 1
H11T H 0.3309 -0.2769 0.3633 0.072 Uiso 0.583(11) 1 calc PR B 1
C120 C 0.2984(7) -0.1696(6) 0.3580(4) 0.059(3) Uani 0.583(11) 1 d PDU B 1
H12C H 0.3485 -0.1489 0.3322 0.071 Uiso 0.583(11) 1 calc PR B 1
H12D H 0.2326 -0.1547 0.3451 0.071 Uiso 0.583(11) 1 calc PR B 1
C319 C 0.1973(10) -0.2355(9) 0.3248(6) 0.076(5) Uani 0.417(11) 1 d PDU B 2
H31C H 0.1397 -0.2417 0.3465 0.091 Uiso 0.417(11) 1 calc PR B 2
H31D H 0.1996 -0.1918 0.2996 0.091 Uiso 0.417(11) 1 calc PR B 2
C320 C 0.3110(12) -0.2194(11) 0.3664(8) 0.077(6) Uani 0.417(11) 1 d PDU B 2
H32C H 0.3659 -0.2120 0.3429 0.092 Uiso 0.417(11) 1 calc PR B 2
H32D H 0.3069 -0.2685 0.3863 0.092 Uiso 0.417(11) 1 calc PR B 2
C121 C 0.3541(4) -0.1347(4) 0.4182(3) 0.0716(17) Uani 1 1 d D . .
H12E H 0.2977 -0.1563 0.4405 0.086 Uiso 1 1 calc R B 1
H12F H 0.3698 -0.0744 0.4204 0.086 Uiso 1 1 calc R B 1
C122 C 0.4565(4) -0.1407(3) 0.4541(2) 0.0453(11) Uani 1 1 d . B .
H12G H 0.4387 -0.1983 0.4626 0.054 Uiso 1 1 calc R . .
H12H H 0.4802 -0.1035 0.4925 0.054 Uiso 1 1 calc R . .
C123 C 0.5553(4) -0.1182(3) 0.42574(19) 0.0393(10) Uani 1 1 d . . .
H12I H 0.6115 -0.1381 0.4476 0.047 Uiso 1 1 calc R B .
H12J H 0.5288 -0.1475 0.3843 0.047 Uiso 1 1 calc R . .
C124 C 0.6093(3) -0.0259(3) 0.42590(18) 0.0368(10) Uani 1 1 d . B .
H12K H 0.6256 0.0027 0.4668 0.044 Uiso 1 1 calc R . .
H12L H 0.5539 -0.0084 0.4005 0.044 Uiso 1 1 calc R . .
C125 C 0.6640(3) -0.0474(2) 0.06022(16) 0.0277(9) Uani 1 1 d . . .
H12M H 0.6149 -0.0688 0.0195 0.033 Uiso 1 1 calc R . .
H12N H 0.7294 0.0007 0.0578 0.033 Uiso 1 1 calc R . .
C126 C 0.7038(3) -0.1153(2) 0.08206(18) 0.0335(9) Uani 1 1 d . . .
H12O H 0.7671 -0.0902 0.1177 0.040 Uiso 1 1 calc R . .
H12P H 0.6431 -0.1574 0.0940 0.040 Uiso 1 1 calc R . .
C127 C 0.7392(5) -0.1582(4) 0.0369(2) 0.0614(15) Uani 1 1 d . D .
H12Q H 0.7999 -0.1162 0.0250 0.074 Uiso 1 1 calc R . .
H12R H 0.6759 -0.1834 0.0013 0.074 Uiso 1 1 calc R . .
C128 C 0.7787(5) -0.2258(4) 0.0589(3) 0.0689(16) Uani 1 1 d D . .
H12S H 0.7709 -0.2662 0.0247 0.083 Uiso 1 1 calc R C 3
H12T H 0.7330 -0.2560 0.0843 0.083 Uiso 1 1 calc R C 3
C129 C 0.9024(8) -0.1848(6) 0.0948(5) 0.071(3) Uani 0.717(8) 1 d PDU D 3
H12U H 0.9478 -0.1617 0.0672 0.085 Uiso 0.717(8) 1 calc PR D 3
H12V H 0.9105 -0.1377 0.1240 0.085 Uiso 0.717(8) 1 calc PR D 3
C130 C 0.9491(7) -0.2423(5) 0.1276(3) 0.062(2) Uani 0.717(8) 1 d PD D 3
H13C H 1.0304 -0.2204 0.1327 0.074 Uiso 0.717(8) 1 calc PR D 3
H13D H 0.9176 -0.2976 0.1024 0.074 Uiso 0.717(8) 1 calc PR D 3
C131 C 0.9276(5) -0.2540(4) 0.1883(3) 0.0496(19) Uani 0.717(8) 1 d PD D 3
H13E H 0.8464 -0.2759 0.1835 0.060 Uiso 0.717(8) 1 calc PR D 3
H13F H 0.9557 -0.2964 0.2035 0.060 Uiso 0.717(8) 1 calc PR D 3
C132 C 0.9800(7) -0.1765(6) 0.2336(3) 0.052(2) Uani 0.717(8) 1 d PD D 3
H13G H 0.9511 -0.1348 0.2177 0.062 Uiso 0.717(8) 1 calc PR D 3
H13H H 1.0607 -0.1545 0.2370 0.062 Uiso 0.717(8) 1 calc PR D 3
C329 C 0.8913(13) -0.2244(14) 0.0713(8) 0.056(6) Uani 0.283(8) 1 d PDU D 4
H32E H 0.9258 -0.2061 0.0388 0.068 Uiso 0.283(8) 1 calc PR D 4
H32F H 0.8926 -0.2797 0.0776 0.068 Uiso 0.283(8) 1 calc PR D 4
C330 C 0.9495(16) -0.1614(12) 0.1279(7) 0.051(6) Uani 0.283(8) 1 d PDU D 4
H33C H 0.9342 -0.1103 0.1221 0.062 Uiso 0.283(8) 1 calc PR D 4
H33D H 1.0306 -0.1463 0.1352 0.062 Uiso 0.283(8) 1 calc PR D 4
C331 C 0.9142(14) -0.1925(10) 0.1822(6) 0.045(5) Uani 0.283(8) 1 d PD D 4
H33E H 0.8342 -0.2035 0.1763 0.054 Uiso 0.283(8) 1 calc PR D 4
H33F H 0.9245 -0.2457 0.1865 0.054 Uiso 0.283(8) 1 calc PR D 4
C332 C 0.9787(17) -0.1316(12) 0.2377(7) 0.042(5) Uani 0.283(8) 1 d PD D 4
H33G H 0.9504 -0.0863 0.2400 0.050 Uiso 0.283(8) 1 calc PR D 4
H33H H 1.0580 -0.1068 0.2380 0.050 Uiso 0.283(8) 1 calc PR D 4
C133 C 0.9649(4) -0.1818(4) 0.2952(2) 0.0693(17) Uani 1 1 d . . .
H13I H 0.9928 -0.2242 0.3105 0.083 Uiso 1 1 calc R D 3
H13J H 0.8840 -0.2037 0.2915 0.083 Uiso 1 1 calc R D 3
C134 C 1.0168(4) -0.1055(3) 0.3425(2) 0.0595(14) Uani 1 1 d . D .
H13K H 0.9797 -0.0663 0.3315 0.071 Uiso 1 1 calc R . .
H13L H 1.0958 -0.0778 0.3429 0.071 Uiso 1 1 calc R . .
C135 C 1.0105(4) -0.1221(3) 0.4049(2) 0.0556(13) Uani 1 1 d . . .
H13M H 1.0449 -0.0682 0.4320 0.067 Uiso 1 1 calc R D .
H13N H 1.0555 -0.1556 0.4177 0.067 Uiso 1 1 calc R . .
C136 C 0.8941(4) -0.1669(3) 0.4120(2) 0.0519(13) Uani 1 1 d . D .
H13O H 0.9001 -0.1720 0.4544 0.062 Uiso 1 1 calc R . .
H13P H 0.8641 -0.2240 0.3895 0.062 Uiso 1 1 calc R . .
C137 C 0.8106(4) -0.1261(3) 0.3918(2) 0.0454(11) Uani 1 1 d . . .
H13Q H 0.8068 -0.1187 0.3500 0.054 Uiso 1 1 calc R D .
H13R H 0.7363 -0.1645 0.3933 0.054 Uiso 1 1 calc R . .
C138 C 0.8360(3) -0.0428(3) 0.42789(17) 0.0373(10) Uani 1 1 d . B .
H13S H 0.9129 -0.0062 0.4294 0.045 Uiso 1 1 calc R . .
H13T H 0.8336 -0.0514 0.4690 0.045 Uiso 1 1 calc R . .
C139 C 0.5988(3) 0.0981(2) 0.09310(16) 0.0279(9) Uani 1 1 d . . .
H13U H 0.6778 0.1359 0.1076 0.034 Uiso 1 1 calc R . .
H13V H 0.5761 0.0971 0.0498 0.034 Uiso 1 1 calc R . .
C140 C 0.5295(3) 0.1341(2) 0.12230(17) 0.0297(9) Uani 1 1 d . . .
H14C H 0.4511 0.0949 0.1095 0.036 Uiso 1 1 calc R . .
H14D H 0.5551 0.1381 0.1658 0.036 Uiso 1 1 calc R . .
C141 C 0.5351(3) 0.2194(2) 0.10810(18) 0.0355(10) Uani 1 1 d . . .
H14E H 0.6134 0.2587 0.1212 0.043 Uiso 1 1 calc R . .
H14F H 0.5101 0.2155 0.0646 0.043 Uiso 1 1 calc R . .
C142 C 0.4657(4) 0.2547(3) 0.13670(19) 0.0429(11) Uani 1 1 d . . .
H14G H 0.3874 0.2152 0.1238 0.051 Uiso 1 1 calc R . .
H14H H 0.4688 0.3074 0.1221 0.051 Uiso 1 1 calc R . .
C143 C 0.5018(3) 0.2715(3) 0.20400(19) 0.0389(10) Uani 1 1 d . . .
H14I H 0.5798 0.3115 0.2170 0.047 Uiso 1 1 calc R . .
H14J H 0.4993 0.2190 0.2188 0.047 Uiso 1 1 calc R . .
C144 C 0.4303(4) 0.3063(3) 0.2319(2) 0.0487(12) Uani 1 1 d . . .
H14K H 0.4391 0.3615 0.2203 0.058 Uiso 1 1 calc R . .
H14L H 0.3514 0.2692 0.2156 0.058 Uiso 1 1 calc R . .
C145 C 0.4586(4) 0.3151(3) 0.2992(2) 0.0518(13) Uani 1 1 d . . .
H14M H 0.3963 0.3218 0.3126 0.062 Uiso 1 1 calc R . .
H14N H 0.4649 0.2630 0.3108 0.062 Uiso 1 1 calc R . .
C146 C 0.5647(4) 0.3872(3) 0.3312(2) 0.0593(15) Uani 1 1 d . F .
H14O H 0.6243 0.3872 0.3124 0.071 Uiso 1 1 calc R . .
H14P H 0.5532 0.4399 0.3266 0.071 Uiso 1 1 calc R . .
C147 C 0.6022(5) 0.3844(3) 0.3965(3) 0.0677(16) Uani 1 1 d . . .
H14Q H 0.5436 0.3906 0.4138 0.081 Uiso 1 1 calc R E 5
H14R H 0.6687 0.4359 0.4126 0.081 Uiso 1 1 calc R E 5
C148 C 0.6320(8) 0.3133(6) 0.4251(5) 0.044(3) Uani 0.494(11) 1 d PD F 5
H14S H 0.6300 0.3172 0.4672 0.053 Uiso 0.494(11) 1 calc PR F 5
H14T H 0.5784 0.2581 0.4037 0.053 Uiso 0.494(11) 1 calc PR F 5
C149 C 0.7478(10) 0.3256(8) 0.4203(7) 0.066(4) Uani 0.494(11) 1 d PD F 5
H14U H 0.7975 0.3839 0.4369 0.079 Uiso 0.494(11) 1 calc PR F 5
H14V H 0.7460 0.3165 0.3779 0.079 Uiso 0.494(11) 1 calc PR F 5
C348 C 0.6754(9) 0.3314(6) 0.3911(4) 0.042(3) Uani 0.506(11) 1 d PD F 6
H34C H 0.6298 0.2773 0.3652 0.050 Uiso 0.506(11) 1 calc PR F 6
H34D H 0.7370 0.3615 0.3741 0.050 Uiso 0.506(11) 1 calc PR F 6
C349 C 0.7203(9) 0.3181(6) 0.4532(4) 0.042(3) Uani 0.506(11) 1 d PD F 6
H34E H 0.6579 0.2876 0.4696 0.050 Uiso 0.506(11) 1 calc PR F 6
H34F H 0.7633 0.3727 0.4789 0.050 Uiso 0.506(11) 1 calc PR F 6
C150 C 0.7969(4) 0.2674(3) 0.4525(2) 0.0556(13) Uani 1 1 d . . .
H15C H 0.8771 0.2863 0.4545 0.067 Uiso 1 1 calc R F 5
H15D H 0.7892 0.2700 0.4936 0.067 Uiso 1 1 calc R F 5
C151 C 0.7387(4) 0.1787(3) 0.4208(2) 0.0507(12) Uani 1 1 d . F .
H15E H 0.7201 0.1787 0.3775 0.061 Uiso 1 1 calc R . .
H15F H 0.6684 0.1529 0.4321 0.061 Uiso 1 1 calc R . .
C152 C 0.8106(4) 0.1257(3) 0.43568(19) 0.0440(11) Uani 1 1 d . . .
H15G H 0.8323 0.1286 0.4792 0.053 Uiso 1 1 calc R F .
H15H H 0.8795 0.1508 0.4229 0.053 Uiso 1 1 calc R . .

loop_
_atom_site_aniso_label
_atom_site_aniso_U_11
_atom_site_aniso_U_22
_atom_site_aniso_U_33
_atom_site_aniso_U_23
_atom_site_aniso_U_13
_atom_site_aniso_U_12
Si01 0.0355(6) 0.0278(6) 0.0248(6) 0.0050(5) 0.0081(5) 0.0111(5)
Si02 0.0329(6) 0.0339(6) 0.0241(6) 0.0017(5) 0.0063(5) 0.0168(5)
C01 0.027(2) 0.0186(19) 0.027(2) 0.0038(15) 0.0068(16) 0.0068(16)
C02 0.024(2) 0.028(2) 0.034(2) 0.0021(17) 0.0107(17) 0.0060(17)
C03 0.0206(19) 0.032(2) 0.030(2) -0.0008(17) 0.0034(17) 0.0083(17)
C04 0.0230(19) 0.024(2) 0.029(2) 0.0032(16) 0.0082(16) 0.0101(16)
C05 0.0235(19) 0.0193(19) 0.031(2) 0.0060(16) 0.0081(16) 0.0090(16)
C06 0.033(2) 0.035(2) 0.030(2) 0.0042(18) 0.0121(18) 0.0120(19)
C07 0.024(2) 0.033(2) 0.055(3) 0.008(2) 0.017(2) 0.0078(18)
C08 0.020(2) 0.032(2) 0.047(3) -0.0016(19) 0.0026(18) 0.0087(18)
C09 0.026(2) 0.027(2) 0.034(2) 0.0021(17) 0.0032(18) 0.0088(17)
C10 0.0226(19) 0.0179(19) 0.029(2) 0.0042(15) 0.0038(16) 0.0077(16)
C11 0.046(3) 0.034(2) 0.028(2) 0.0051(18) 0.0139(19) 0.011(2)
C12 0.055(3) 0.044(3) 0.049(3) 0.014(2) 0.024(2) 0.016(2)
C13 0.064(3) 0.044(3) 0.057(3) 0.010(2) 0.030(3) 0.009(3)
C14 0.056(3) 0.052(3) 0.073(4) 0.017(3) 0.015(3) 0.001(3)
C15 0.060(3) 0.049(3) 0.092(4) 0.030(3) 0.036(3) 0.019(3)
C16 0.057(3) 0.064(4) 0.060(3) 0.003(3) 0.019(3) 0.014(3)
C17 0.064(4) 0.066(4) 0.093(5) 0.009(3) 0.039(3) 0.005(3)
C18 0.068(4) 0.047(3) 0.080(4) 0.009(3) 0.034(3) 0.016(3)
C19 0.050(3) 0.051(3) 0.074(4) 0.000(3) 0.018(3) 0.008(3)
C20 0.049(3) 0.054(3) 0.065(3) 0.002(3) 0.016(3) 0.019(3)
C21 0.034(2) 0.038(3) 0.054(3) 0.000(2) 0.002(2) 0.009(2)
C22 0.034(2) 0.040(3) 0.051(3) -0.008(2) 0.000(2) 0.014(2)
C23 0.036(2) 0.039(3) 0.043(3) -0.003(2) 0.004(2) 0.019(2)
C24 0.039(2) 0.040(2) 0.027(2) -0.0030(18) -0.0007(18) 0.020(2)
C25 0.068(3) 0.057(3) 0.031(2) 0.018(2) 0.017(2) 0.039(3)
C26 0.084(4) 0.046(3) 0.089(4) 0.026(3) 0.043(3) 0.041(3)
C27 0.110(5) 0.071(4) 0.068(4) 0.025(3) 0.032(4) 0.045(4)
C28 0.081(5) 0.079(4) 0.065(4) 0.032(3) 0.004(3) 0.013(4)
C29 0.088(5) 0.080(5) 0.097(5) 0.017(4) 0.007(4) 0.047(4)
C30 0.127(6) 0.101(5) 0.068(4) -0.003(4) 0.014(4) 0.073(5)
C31 0.098(6) 0.073(5) 0.150(8) 0.029(5) 0.053(5) 0.025(4)
C32 0.064(4) 0.095(5) 0.106(5) 0.041(4) 0.041(4) 0.043(4)
C33 0.075(5) 0.079(5) 0.142(7) 0.023(5) 0.031(5) 0.037(4)
C34 0.154(7) 0.108(6) 0.090(5) 0.038(4) 0.051(5) 0.094(6)
C35 0.056(3) 0.072(4) 0.091(4) 0.026(3) 0.028(3) 0.042(3)
C36 0.050(3) 0.059(3) 0.053(3) 0.014(2) 0.023(2) 0.033(3)
C37 0.039(2) 0.043(3) 0.043(3) 0.014(2) 0.017(2) 0.023(2)
C38 0.045(3) 0.039(2) 0.031(2) 0.0058(18) 0.0137(19) 0.021(2)
C39 0.038(2) 0.032(2) 0.026(2) 0.0003(17) 0.0053(18) 0.0091(19)
C40 0.039(2) 0.026(2) 0.038(2) 0.0037(18) 0.0180(19) 0.0076(19)
C41 0.059(3) 0.031(2) 0.043(3) 0.000(2) 0.020(2) 0.013(2)
C42 0.068(3) 0.027(2) 0.053(3) 0.005(2) 0.034(3) 0.020(2)
C43 0.072(3) 0.034(3) 0.058(3) 0.013(2) 0.038(3) 0.031(2)
C44 0.089(4) 0.038(3) 0.070(4) 0.018(2) 0.049(3) 0.038(3)
C45 0.079(4) 0.032(3) 0.074(4) 0.020(2) 0.039(3) 0.033(3)
C46 0.060(3) 0.047(3) 0.083(4) 0.026(3) 0.039(3) 0.038(3)
C47 0.048(3) 0.045(3) 0.073(4) 0.021(2) 0.021(3) 0.031(2)
C48 0.039(2) 0.037(2) 0.047(3) 0.018(2) 0.014(2) 0.024(2)
C49 0.053(3) 0.041(3) 0.047(3) 0.019(2) 0.009(2) 0.026(2)
C50 0.053(3) 0.044(3) 0.033(2) 0.015(2) 0.011(2) 0.023(2)
C51 0.032(2) 0.031(2) 0.031(2) 0.0058(17) 0.0055(18) 0.0115(18)
C52 0.044(3) 0.042(3) 0.027(2) 0.0051(19) 0.0094(19) 0.019(2)
Si03 0.0257(6) 0.0265(6) 0.0240(6) 0.0049(4) 0.0079(4) 0.0111(5)
Si04 0.0284(6) 0.0409(7) 0.0262(6) 0.0104(5) 0.0078(5) 0.0118(5)
C101 0.0229(19) 0.0212(19) 0.029(2) 0.0043(16) 0.0101(16) 0.0063(16)
C102 0.0182(19) 0.033(2) 0.030(2) 0.0056(17) 0.0039(16) 0.0077(17)
C103 0.024(2) 0.035(2) 0.029(2) 0.0097(17) 0.0109(17) 0.0073(18)
C104 0.0201(19) 0.027(2) 0.030(2) 0.0104(16) 0.0067(16) 0.0083(16)
C105 0.0198(19) 0.023(2) 0.033(2) 0.0073(16) 0.0081(16) 0.0105(16)
C106 0.024(2) 0.035(2) 0.029(2) 0.0084(17) 0.0037(17) 0.0098(18)
C107 0.020(2) 0.033(2) 0.040(2) 0.0081(18) 0.0068(18) 0.0050(17)
C108 0.023(2) 0.032(2) 0.038(2) 0.0096(18) 0.0144(18) 0.0072(17)
C109 0.027(2) 0.030(2) 0.029(2) 0.0077(17) 0.0115(17) 0.0113(17)
C110 0.0240(19) 0.023(2) 0.026(2) 0.0063(15) 0.0086(16) 0.0123(16)
C111 0.029(2) 0.032(2) 0.023(2) 0.0029(16) 0.0065(16) 0.0106(18)
C112 0.034(2) 0.035(2) 0.036(2) 0.0027(18) 0.0098(19) 0.0082(19)
C113 0.040(3) 0.041(3) 0.050(3) -0.004(2) 0.010(2) 0.002(2)
C114 0.032(3) 0.051(3) 0.080(4) -0.018(3) 0.023(3) -0.008(2)
C115 0.066(4) 0.120(6) 0.073(4) 0.028(4) 0.036(3) 0.013(4)
C116 0.080(5) 0.162(8) 0.102(6) 0.030(6) 0.054(5) 0.013(5)
C117 0.183(10) 0.198(11) 0.094(6) 0.042(7) 0.080(7) 0.084(8)
C118 0.149(8) 0.124(7) 0.106(6) 0.026(5) 0.083(6) 0.044(6)
C119 0.061(8) 0.083(7) 0.046(6) 0.011(6) 0.010(6) 0.042(6)
C120 0.040(5) 0.088(7) 0.064(6) 0.046(6) 0.019(5) 0.032(5)
C319 0.044(7) 0.110(12) 0.062(9) 0.024(8) 0.025(6) 0.008(8)
C320 0.041(9) 0.086(15) 0.091(12) 0.000(11) 0.021(7) 0.010(9)
C121 0.049(3) 0.086(4) 0.086(4) 0.053(4) 0.028(3) 0.020(3)
C122 0.046(3) 0.045(3) 0.049(3) 0.012(2) 0.023(2) 0.015(2)
C123 0.043(3) 0.039(3) 0.040(3) 0.009(2) 0.014(2) 0.019(2)
C124 0.040(2) 0.040(3) 0.033(2) 0.0103(19) 0.0130(19) 0.015(2)
C125 0.028(2) 0.027(2) 0.026(2) 0.0025(16) 0.0089(17) 0.0076(17)
C126 0.037(2) 0.034(2) 0.036(2) 0.0050(18) 0.0161(19) 0.0167(19)
C127 0.078(4) 0.090(4) 0.032(3) -0.008(3) 0.000(2) 0.063(3)
C128 0.082(4) 0.070(4) 0.076(4) -0.002(3) 0.022(3) 0.055(3)
C129 0.071(7) 0.050(6) 0.105(9) 0.014(6) 0.024(6) 0.038(5)
C130 0.086(6) 0.064(5) 0.054(5) 0.007(4) 0.013(4) 0.053(5)
C131 0.038(4) 0.055(5) 0.056(4) -0.002(3) 0.010(3) 0.022(3)
C132 0.045(4) 0.044(5) 0.058(5) 0.004(4) 0.022(4) 0.004(4)
C329 0.053(9) 0.063(10) 0.064(9) 0.019(7) 0.026(7) 0.026(7)
C330 0.034(8) 0.062(9) 0.048(9) 0.008(7) 0.011(7) 0.008(7)
C331 0.071(12) 0.042(11) 0.029(9) 0.002(7) 0.017(9) 0.027(9)
C332 0.055(11) 0.032(11) 0.033(10) 0.008(9) 0.006(8) 0.013(10)
C133 0.048(3) 0.090(4) 0.043(3) -0.002(3) 0.015(2) -0.005(3)
C134 0.050(3) 0.057(3) 0.065(4) 0.012(3) 0.016(3) 0.012(3)
C135 0.058(3) 0.063(3) 0.046(3) 0.006(2) 0.002(2) 0.030(3)
C136 0.072(4) 0.056(3) 0.041(3) 0.014(2) 0.023(2) 0.035(3)
C137 0.043(3) 0.049(3) 0.043(3) 0.006(2) 0.011(2) 0.016(2)
C138 0.039(2) 0.043(3) 0.027(2) 0.0099(19) 0.0040(18) 0.014(2)
C139 0.027(2) 0.030(2) 0.026(2) 0.0045(16) 0.0059(17) 0.0113(17)
C140 0.026(2) 0.027(2) 0.035(2) 0.0006(17) 0.0075(17) 0.0091(17)
C141 0.036(2) 0.032(2) 0.036(2) 0.0029(18) 0.0010(19) 0.0158(19)
C142 0.038(2) 0.038(3) 0.053(3) -0.001(2) 0.002(2) 0.020(2)
C143 0.032(2) 0.031(2) 0.054(3) -0.002(2) 0.013(2) 0.0124(19)
C144 0.036(3) 0.036(3) 0.078(4) -0.004(2) 0.020(2) 0.018(2)
C145 0.044(3) 0.039(3) 0.076(4) -0.003(2) 0.029(3) 0.014(2)
C146 0.055(3) 0.039(3) 0.079(4) -0.017(3) 0.032(3) 0.007(2)
C147 0.069(4) 0.038(3) 0.087(4) -0.012(3) 0.000(3) 0.026(3)
C148 0.049(7) 0.044(6) 0.036(6) -0.002(4) 0.018(6) 0.010(5)
C149 0.075(10) 0.061(8) 0.075(10) 0.024(7) 0.041(9) 0.026(7)
C348 0.045(6) 0.033(5) 0.049(6) 0.004(4) 0.023(5) 0.011(4)
C349 0.050(7) 0.031(5) 0.046(6) 0.004(4) 0.027(6) 0.008(4)
C150 0.042(3) 0.045(3) 0.069(3) 0.001(3) 0.013(3) 0.007(2)
C151 0.046(3) 0.046(3) 0.049(3) 0.013(2) 0.005(2) 0.006(2)
C152 0.043(3) 0.054(3) 0.032(2) 0.000(2) 0.009(2) 0.016(2)

loop_
_atom_type_symbol
_atom_type_description
_atom_type_scat_dispersion_real
_atom_type_scat_dispersion_imag
_atom_type_scat_source
C C 0.0033 0.0016 'International Tables Vol C Tables 4.2.6.8 and 6.1.1.4'
H H 0.0000 0.0000 'International Tables Vol C Tables 4.2.6.8 and 6.1.1.4'
Si Si 0.0817 0.0704 'International Tables Vol C Tables 4.2.6.8 and 6.1.1.4'

loop_
_geom_angle_atom_site_label_1
_geom_angle_atom_site_label_2
_geom_angle_atom_site_label_3
_geom_angle
C11 Si01 C25 109.4(2)
C11 Si01 C39 105.71(18)
C25 Si01 C39 110.4(2)
C11 Si01 C01 109.88(17)
C25 Si01 C01 110.40(18)
C39 Si01 C01 110.85(17)
C52 Si02 C24 108.96(19)
C52 Si02 C38 109.16(19)
C24 Si02 C38 108.64(19)
C52 Si02 C04 109.06(17)
C24 Si02 C04 108.60(17)
C38 Si02 C04 112.35(17)
C02 C01 C10 116.8(3)
C02 C01 Si01 119.4(3)
C10 C01 Si01 123.8(3)
C01 C02 C03 122.7(3)
C01 C02 H02 118.7
C03 C02 H02 118.7
C04 C03 C02 122.9(3)
C04 C03 H03 118.6
C02 C03 H03 118.6
C03 C04 C05 116.3(3)
C03 C04 Si02 119.7(3)
C05 C04 Si02 123.9(3)
C10 C05 C06 118.0(3)
C10 C05 C04 121.1(3)
C06 C05 C04 120.9(3)
C07 C06 C05 121.3(4)
C07 C06 H06 119.4
C05 C06 H06 119.4
C06 C07 C08 120.6(4)
C06 C07 H07 119.7
C08 C07 H07 119.7
C09 C08 C07 120.3(4)
C09 C08 H08 119.8
C07 C08 H08 119.8
C08 C09 C10 121.3(4)
C08 C09 H09 119.4
C10 C09 H09 119.4
C05 C10 C09 118.4(3)
C05 C10 C01 120.1(3)
C09 C10 C01 121.5(3)
C12 C11 Si01 121.6(3)
C12 C11 H11A 106.9
Si01 C11 H11A 106.9
C12 C11 H11B 106.9
Si01 C11 H11B 106.9
H11A C11 H11B 106.7
C11 C12 C13 112.7(4)
C11 C12 H12A 109.1
C13 C12 H12A 109.1
C11 C12 H12B 109.1
C13 C12 H12B 109.1
H12A C12 H12B 107.8
C14 C13 C12 114.7(4)
C14 C13 H13A 108.6
C12 C13 H13A 108.6
C14 C13 H13B 108.6
C12 C13 H13B 108.6
H13A C13 H13B 107.6
C13 C14 C15 116.8(5)
C13 C14 H14A 108.1
C15 C14 H14A 108.1
C13 C14 H14B 108.1
C15 C14 H14B 108.1
H14A C14 H14B 107.3
C16 C15 C14 115.7(5)
C16 C15 H15A 108.4
C14 C15 H15A 108.4
C16 C15 H15B 108.4
C14 C15 H15B 108.4
H15A C15 H15B 107.4
C15 C16 C17 114.1(5)
C15 C16 H16A 108.7
C17 C16 H16A 108.7
C15 C16 H16B 108.7
C17 C16 H16B 108.7
H16A C16 H16B 107.6
C18 C17 C16 114.7(5)
C18 C17 H17A 108.6
C16 C17 H17A 108.6
C18 C17 H17B 108.6
C16 C17 H17B 108.6
H17A C17 H17B 107.6
C19 C18 C17 113.7(5)
C19 C18 H18A 108.8
C17 C18 H18A 108.8
C19 C18 H18B 108.8
C17 C18 H18B 108.8
H18A C18 H18B 107.7
C20 C19 C18 114.1(5)
C20 C19 H19A 108.7
C18 C19 H19A 108.7
C20 C19 H19B 108.7
C18 C19 H19B 108.7
H19A C19 H19B 107.6
C19 C20 C21 115.4(4)
C19 C20 H20A 108.4
C21 C20 H20A 108.4
C19 C20 H20B 108.4
C21 C20 H20B 108.4
H20A C20 H20B 107.5
C22 C21 C20 111.1(4)
C22 C21 H21A 109.4
C20 C21 H21A 109.4
C22 C21 H21B 109.4
C20 C21 H21B 109.4
H21A C21 H21B 108.0
C21 C22 C23 113.9(4)
C21 C22 H22A 108.8
C23 C22 H22A 108.8
C21 C22 H22B 108.8
C23 C22 H22B 108.8
H22A C22 H22B 107.7
C24 C23 C22 114.2(3)
C24 C23 H23A 108.7
C22 C23 H23A 108.7
C24 C23 H23B 108.7
C22 C23 H23B 108.7
H23A C23 H23B 107.6
C23 C24 Si02 115.0(3)
C23 C24 H24A 108.5
Si02 C24 H24A 108.5
C23 C24 H24B 108.5
Si02 C24 H24B 108.5
H24A C24 H24B 107.5
C26 C25 Si01 112.7(3)
C26 C25 H25A 109.0
Si01 C25 H25A 109.0
C26 C25 H25B 109.0
Si01 C25 H25B 109.0
H25A C25 H25B 107.8
C27 C26 C25 118.3(5)
C27 C26 H26A 107.7
C25 C26 H26A 107.7
C27 C26 H26B 107.7
C25 C26 H26B 107.7
H26A C26 H26B 107.1
C28 C27 C26 112.1(5)
C28 C27 H27A 109.2
C26 C27 H27A 109.2
C28 C27 H27B 109.2
C26 C27 H27B 109.2
H27A C27 H27B 107.9
C27 C28 C29 118.8(5)
C27 C28 H28A 107.6
C29 C28 H28A 107.6
C27 C28 H28B 107.6
C29 C28 H28B 107.6
H28A C28 H28B 107.0
C28 C29 C30 114.3(6)
C28 C29 H29A 108.7
C30 C29 H29A 108.7
C28 C29 H29B 108.7
C30 C29 H29B 108.7
H29A C29 H29B 107.6
C31 C30 C29 114.2(7)
C31 C30 H30A 108.7
C29 C30 H30A 108.7
C31 C30 H30B 108.7
C29 C30 H30B 108.7
H30A C30 H30B 107.6
C30 C31 C32 117.4(6)
C30 C31 H31A 108.0
C32 C31 H31A 108.0
C30 C31 H31B 108.0
C32 C31 H31B 108.0
H31A C31 H31B 107.2
C33 C32 C31 115.3(6)
C33 C32 H32A 108.4
C31 C32 H32A 108.4
C33 C32 H32B 108.4
C31 C32 H32B 108.4
H32A C32 H32B 107.5
C34 C33 C32 111.4(6)
C34 C33 H33A 109.4
C32 C33 H33A 109.4
C34 C33 H33B 109.4
C32 C33 H33B 109.4
H33A C33 H33B 108.0
C33 C34 C35 118.0(6)
C33 C34 H34A 107.8
C35 C34 H34A 107.8
C33 C34 H34B 107.8
C35 C34 H34B 107.8
H34A C34 H34B 107.1
C36 C35 C34 115.6(5)
C36 C35 H35A 108.4
C34 C35 H35A 108.4
C36 C35 H35B 108.4
C34 C35 H35B 108.4
H35A C35 H35B 107.4
C37 C36 C35 115.8(4)
C37 C36 H36A 108.3
C35 C36 H36A 108.3
C37 C36 H36B 108.3
C35 C36 H36B 108.3
H36A C36 H36B 107.4
C36 C37 C38 112.6(3)
C36 C37 H37A 109.1
C38 C37 H37A 109.1
C36 C37 H37B 109.1
C38 C37 H37B 109.1
H37A C37 H37B 107.8
C37 C38 Si02 118.2(3)
C37 C38 H38A 107.8
Si02 C38 H38A 107.8
C37 C38 H38B 107.8
Si02 C38 H38B 107.8
H38A C38 H38B 107.1
C40 C39 Si01 114.4(3)
C40 C39 H39A 108.7
Si01 C39 H39A 108.7
C40 C39 H39B 108.7
Si01 C39 H39B 108.7
H39A C39 H39B 107.6
C39 C40 C41 114.3(3)
C39 C40 H40A 108.7
C41 C40 H40A 108.7
C39 C40 H40B 108.7
C41 C40 H40B 108.7
H40A C40 H40B 107.6
C40 C41 C42 113.6(4)
C40 C41 H41A 108.8
C42 C41 H41A 108.8
C40 C41 H41B 108.8
C42 C41 H41B 108.8
H41A C41 H41B 107.7
C43 C42 C41 113.6(3)
C43 C42 H42A 108.8
C41 C42 H42A 108.8
C43 C42 H42B 108.8
C41 C42 H42B 108.8
H42A C42 H42B 107.7
C42 C43 C44 113.4(4)
C42 C43 H43A 108.9
C44 C43 H43A 108.9
C42 C43 H43B 108.9
C44 C43 H43B 108.9
H43A C43 H43B 107.7
C45 C44 C43 113.4(4)
C45 C44 H44A 108.9
C43 C44 H44A 108.9
C45 C44 H44B 108.9
C43 C44 H44B 108.9
H44A C44 H44B 107.7
C46 C45 C44 114.5(4)
C46 C45 H45A 108.6
C44 C45 H45A 108.6
C46 C45 H45B 108.6
C44 C45 H45B 108.6
H45A C45 H45B 107.6
C45 C46 C47 114.2(4)
C45 C46 H46A 108.7
C47 C46 H46A 108.7
C45 C46 H46B 108.7
C47 C46 H46B 108.7
H46A C46 H46B 107.6
C46 C47 C48 113.2(4)
C46 C47 H47A 108.9
C48 C47 H47A 108.9
C46 C47 H47B 108.9
C48 C47 H47B 108.9
H47A C47 H47B 107.8
C49 C48 C47 113.4(4)
C49 C48 H48A 108.9
C47 C48 H48A 108.9
C49 C48 H48B 108.9
C47 C48 H48B 108.9
H48A C48 H48B 107.7
C48 C49 C50 114.6(3)
C48 C49 H49A 108.6
C50 C49 H49A 108.6
C48 C49 H49B 108.6
C50 C49 H49B 108.6
H49A C49 H49B 107.6
C51 C50 C49 113.4(4)
C51 C50 H50A 108.9
C49 C50 H50A 108.9
C51 C50 H50B 108.9
C49 C50 H50B 108.9
H50A C50 H50B 107.7
C50 C51 C52 114.7(3)
C50 C51 H51A 108.6
C52 C51 H51A 108.6
C50 C51 H51B 108.6
C52 C51 H51B 108.6
H51A C51 H51B 107.6
C51 C52 Si02 114.2(3)
C51 C52 H52A 108.7
Si02 C52 H52A 108.7
C51 C52 H52B 108.7
Si02 C52 H52B 108.7
H52A C52 H52B 107.6
C139 Si03 C111 107.84(17)
C139 Si03 C125 108.54(17)
C111 Si03 C125 107.91(17)
C139 Si03 C101 109.47(16)
C111 Si03 C101 109.57(16)
C125 Si03 C101 113.35(16)
C152 Si04 C138 109.0(2)
C152 Si04 C104 111.03(18)
C138 Si04 C104 110.31(17)
C152 Si04 C124 104.54(19)
C138 Si04 C124 111.66(19)
C104 Si04 C124 110.13(17)
C102 C101 C110 116.3(3)
C102 C101 Si03 119.5(3)
C110 C101 Si03 124.0(3)
C101 C102 C103 122.6(3)
C101 C102 H102 118.7
C103 C102 H102 118.7
C104 C103 C102 122.9(3)
C104 C103 H103 118.5
C102 C103 H103 118.5
C103 C104 C105 116.3(3)
C103 C104 Si04 120.0(3)
C105 C104 Si04 123.6(3)
C106 C105 C110 118.0(3)
C106 C105 C104 121.1(3)
C110 C105 C104 120.9(3)
C107 C106 C105 121.8(4)
C107 C106 H106 119.1
C105 C106 H106 119.1
C106 C107 C108 120.2(4)
C106 C107 H107 119.9
C108 C107 H107 119.9
C109 C108 C107 120.1(3)
C109 C108 H108 120.0
C107 C108 H108 120.0
C108 C109 C110 121.9(4)
C108 C109 H109 119.1
C110 C109 H109 119.1
C109 C110 C105 118.1(3)
C109 C110 C101 121.1(3)
C105 C110 C101 120.8(3)
C112 C111 Si03 116.0(3)
C112 C111 H11C 108.3
Si03 C111 H11C 108.3
C112 C111 H11D 108.3
Si03 C111 H11D 108.3
H11C C111 H11D 107.4
C113 C112 C111 115.2(4)
C113 C112 H11E 108.5
C111 C112 H11E 108.5
C113 C112 H11F 108.5
C111 C112 H11F 108.5
H11E C112 H11F 107.5
C112 C113 C114 114.6(4)
C112 C113 H11G 108.6
C114 C113 H11G 108.6
C112 C113 H11H 108.6
C114 C113 H11H 108.6
H11G C113 H11H 107.6
C115 C114 C113 114.2(5)
C115 C114 H11I 108.7
C113 C114 H11I 108.7
C115 C114 H11J 108.7
C113 C114 H11J 108.7
H11I C114 H11J 107.6
C114 C115 C116 112.6(6)
C114 C115 H11K 109.1
C116 C115 H11K 109.1
C114 C115 H11L 109.1
C116 C115 H11L 109.1
H11K C115 H11L 107.8
C117 C116 C115 116.7(7)
C117 C116 H11M 108.1
C115 C116 H11M 108.1
C117 C116 H11N 108.1
C115 C116 H11N 108.1
H11M C116 H11N 107.3
C116 C117 C118 118.3(8)
C116 C117 H11O 107.7
C118 C117 H11O 107.7
C116 C117 H11P 107.7
C118 C117 H11P 107.7
H11O C117 H11P 107.1
C319 C118 C117 117.4(9)
C319 C118 C119 47.2(7)
C117 C118 C119 113.9(8)
C319 C118 H11Q 133.5
C117 C118 H11Q 108.8
C119 C118 H11Q 108.8
C319 C118 H11R 63.2
C117 C118 H11R 108.8
C119 C118 H11R 108.8
H11Q C118 H11R 107.7
C120 C119 C118 113.4(8)
C120 C119 H11S 108.9
C118 C119 H11S 108.9
C120 C119 H11T 108.9
C118 C119 H11T 108.9
H11S C119 H11T 107.7
C121 C120 C119 106.1(7)
C121 C120 H12C 110.5
C119 C120 H12C 110.5
C121 C120 H12D 110.5
C119 C120 H12D 110.5
H12C C120 H12D 108.7
C118 C319 C320 97.6(11)
C118 C319 H31C 112.2
C320 C319 H31C 112.2
C118 C319 H31D 112.2
C320 C319 H31D 112.2
H31C C319 H31D 109.8
C319 C320 C121 112.3(12)
C319 C320 H32C 109.1
C121 C320 H32C 109.1
C319 C320 H32D 109.1
C121 C320 H32D 109.1
H32C C320 H32D 107.9
C120 C121 C122 127.8(6)
C122 C121 C320 99.7(7)
C120 C121 H12E 105.4
C122 C121 H12E 105.4
C320 C121 H12E 97.8
C120 C121 H12F 105.4
C122 C121 H12F 105.4
C320 C121 H12F 139.0
H12E C121 H12F 106.0
C121 C122 C123 115.6(4)
C121 C122 H12G 108.4
C123 C122 H12G 108.4
C121 C122 H12H 108.4
C123 C122 H12H 108.4
H12G C122 H12H 107.4
C124 C123 C122 112.9(4)
C124 C123 H12I 109.0
C122 C123 H12I 109.0
C124 C123 H12J 109.0
C122 C123 H12J 109.0
H12I C123 H12J 107.8
C123 C124 Si04 118.3(3)
C123 C124 H12K 107.7
Si04 C124 H12K 107.7
C123 C124 H12L 107.7
Si04 C124 H12L 107.7
H12K C124 H12L 107.1
C126 C125 Si03 115.9(3)
C126 C125 H12M 108.3
Si03 C125 H12M 108.3
C126 C125 H12N 108.3
Si03 C125 H12N 108.3
H12M C125 H12N 107.4
C127 C126 C125 114.1(3)
C127 C126 H12O 108.7
C125 C126 H12O 108.7
C127 C126 H12P 108.7
C125 C126 H12P 108.7
H12O C126 H12P 107.6
C126 C127 C128 113.9(4)
C126 C127 H12Q 108.8
C128 C127 H12Q 108.8
C126 C127 H12R 108.8
C128 C127 H12R 108.8
H12Q C127 H12R 107.7
C329 C128 C127 127.3(11)
C127 C128 C129 108.9(5)
C127 C128 H12S 109.9
C129 C128 H12S 109.9
C329 C128 H12T 115.5
C127 C128 H12T 109.9
C129 C128 H12T 109.9
H12S C128 H12T 108.3
C130 C129 C128 115.3(7)
C130 C129 H12U 108.5
C128 C129 H12U 108.5
C130 C129 H12V 108.5
C128 C129 H12V 108.5
H12U C129 H12V 107.5
C129 C130 C131 116.2(7)
C129 C130 H13C 108.2
C131 C130 H13C 108.2
C129 C130 H13D 108.2
C131 C130 H13D 108.2
H13C C130 H13D 107.4
C132 C131 C130 114.6(6)
C132 C131 H13E 108.6
C130 C131 H13E 108.6
C132 C131 H13F 108.6
C130 C131 H13F 108.6
H13E C131 H13F 107.6
C131 C132 C133 118.7(6)
C131 C132 H13G 107.6
C133 C132 H13G 107.6
C131 C132 H13H 107.6
C133 C132 H13H 107.6
H13G C132 H13H 107.1
C128 C329 C330 102.6(14)
C128 C329 H32E 111.2
C330 C329 H32E 111.2
C128 C329 H32F 111.2
C330 C329 H32F 111.2
H32E C329 H32F 109.2
C329 C330 C331 113.7(15)
C329 C330 H33C 108.8
C331 C330 H33C 108.8
C329 C330 H33D 108.8
C331 C330 H33D 108.8
H33C C330 H33D 107.7
C332 C331 C330 112.4(13)
C332 C331 H33E 109.1
C330 C331 H33E 109.1
C332 C331 H33F 109.1
C330 C331 H33F 109.1
H33E C331 H33F 107.9
C331 C332 C133 108.3(13)
C331 C332 H33G 110.0
C133 C332 H33G 110.0
C331 C332 H33H 110.0
C133 C332 H33H 110.0
H33G C332 H33H 108.4
C132 C133 C134 120.7(5)
C134 C133 C332 96.6(7)
C132 C133 H13I 107.2
C134 C133 H13I 107.2
C332 C133 H13I 132.6
C132 C133 H13J 107.2
C134 C133 H13J 107.2
C332 C133 H13J 104.2
H13I C133 H13J 106.8
C133 C134 C135 115.1(4)
C133 C134 H13K 108.5
C135 C134 H13K 108.5
C133 C134 H13L 108.5
C135 C134 H13L 108.5
H13K C134 H13L 107.5
C134 C135 C136 115.5(4)
C134 C135 H13M 108.4
C136 C135 H13M 108.4
C134 C135 H13N 108.4
C136 C135 H13N 108.4
H13M C135 H13N 107.5
C135 C136 C137 116.0(4)
C135 C136 H13O 108.3
C137 C136 H13O 108.3
C135 C136 H13P 108.3
C137 C136 H13P 108.3
H13O C136 H13P 107.4
C138 C137 C136 115.1(4)
C138 C137 H13Q 108.5
C136 C137 H13Q 108.5
C138 C137 H13R 108.5
C136 C137 H13R 108.5
H13Q C137 H13R 107.5
C137 C138 Si04 116.4(3)
C137 C138 H13S 108.2
Si04 C138 H13S 108.2
C137 C138 H13T 108.2
Si04 C138 H13T 108.2
H13S C138 H13T 107.4
C140 C139 Si03 115.0(3)
C140 C139 H13U 108.5
Si03 C139 H13U 108.5
C140 C139 H13V 108.5
Si03 C139 H13V 108.5
H13U C139 H13V 107.5
C141 C140 C139 114.4(3)
C141 C140 H14C 108.6
C139 C140 H14C 108.6
C141 C140 H14D 108.6
C139 C140 H14D 108.6
H14C C140 H14D 107.6
C142 C141 C140 114.4(4)
C142 C141 H14E 108.7
C140 C141 H14E 108.7
C142 C141 H14F 108.7
C140 C141 H14F 108.7
H14E C141 H14F 107.6
C141 C142 C143 114.5(3)
C141 C142 H14G 108.6
C143 C142 H14G 108.6
C141 C142 H14H 108.6
C143 C142 H14H 108.6
H14G C142 H14H 107.6
C142 C143 C144 113.6(4)
C142 C143 H14I 108.8
C144 C143 H14I 108.8
C142 C143 H14J 108.8
C144 C143 H14J 108.8
H14I C143 H14J 107.7
C145 C144 C143 113.9(4)
C145 C144 H14K 108.8
C143 C144 H14K 108.8
C145 C144 H14L 108.8
C143 C144 H14L 108.8
H14K C144 H14L 107.7
C146 C145 C144 114.9(4)
C146 C145 H14M 108.5
C144 C145 H14M 108.5
C146 C145 H14N 108.5
C144 C145 H14N 108.5
H14M C145 H14N 107.5
C147 C146 C145 113.5(4)
C147 C146 H14O 108.9
C145 C146 H14O 108.9
C147 C146 H14P 108.9
C145 C146 H14P 108.9
H14O C146 H14P 107.7
C146 C147 C148 127.1(5)
C146 C147 C348 97.2(5)
C146 C147 H14Q 105.5
C148 C147 H14Q 105.5
C348 C147 H14Q 145.5
C146 C147 H14R 105.5
C148 C147 H14R 105.5
C348 C147 H14R 92.0
H14Q C147 H14R 106.1
C149 C148 C147 106.5(9)
C149 C148 H14S 110.4
C147 C148 H14S 110.4
C149 C148 H14T 110.4
C147 C148 H14T 110.4
H14S C148 H14T 108.6
C148 C149 C150 114.1(10)
C148 C149 H14U 108.7
C150 C149 H14U 108.7
C148 C149 H14V 108.7
C150 C149 H14V 108.7
H14U C149 H14V 107.6
C349 C348 C147 106.6(7)
C349 C348 H34C 110.4
C147 C348 H34C 110.4
C349 C348 H34D 110.4
C147 C348 H34D 110.4
H34C C348 H34D 108.6
C348 C349 C150 110.3(8)
C348 C349 H34E 109.6
C150 C349 H34E 109.6
C348 C349 H34F 109.6
C150 C349 H34F 109.6
H34E C349 H34F 108.1
C151 C150 C149 111.1(6)
C151 C150 C349 115.3(5)
C151 C150 H15C 109.4
C149 C150 H15C 109.4
C349 C150 H15C 130.5
C151 C150 H15D 109.4
C149 C150 H15D 109.4
C349 C150 H15D 76.3
H15C C150 H15D 108.0
C150 C151 C152 112.5(4)
C150 C151 H15E 109.1
C152 C151 H15E 109.1
C150 C151 H15F 109.1
C152 C151 H15F 109.1
H15E C151 H15F 107.8
C151 C152 Si04 114.8(3)
C151 C152 H15G 108.6
Si04 C152 H15G 108.6
C151 C152 H15H 108.6
Si04 C152 H15H 108.6
H15G C152 H15H 107.5

loop_
_geom_bond_atom_site_label_1
_geom_bond_atom_site_label_2
_geom_bond_distance
Si01 C11 1.873(4)
Si01 C25 1.873(4)
Si01 C39 1.877(4)
Si01 C01 1.890(4)
Si02 C52 1.871(4)
Si02 C24 1.872(4)
Si02 C38 1.882(4)
Si02 C04 1.888(4)
C01 C02 1.374(5)
C01 C10 1.443(5)
C02 C03 1.398(5)
C02 H02 0.9500
C03 C04 1.373(5)
C03 H03 0.9500
C04 C05 1.442(5)
C05 C10 1.415(5)
C05 C06 1.427(5)
C06 C07 1.360(5)
C06 H06 0.9500
C07 C08 1.378(6)
C07 H07 0.9500
C08 C09 1.367(5)
C08 H08 0.9500
C09 C10 1.419(5)
C09 H09 0.9500
C11 C12 1.519(6)
C11 H11A 0.9900
C11 H11B 0.9900
C12 C13 1.533(6)
C12 H12A 0.9900
C12 H12B 0.9900
C13 C14 1.496(7)
C13 H13A 0.9900
C13 H13B 0.9900
C14 C15 1.503(7)
C14 H14A 0.9900
C14 H14B 0.9900
C15 C16 1.481(7)
C15 H15A 0.9900
C15 H15B 0.9900
C16 C17 1.522(7)
C16 H16A 0.9900
C16 H16B 0.9900
C17 C18 1.510(7)
C17 H17A 0.9900
C17 H17B 0.9900
C18 C19 1.508(7)
C18 H18A 0.9900
C18 H18B 0.9900
C19 C20 1.498(7)
C19 H19A 0.9900
C19 H19B 0.9900
C20 C21 1.536(7)
C20 H20A 0.9900
C20 H20B 0.9900
C21 C22 1.517(6)
C21 H21A 0.9900
C21 H21B 0.9900
C22 C23 1.534(6)
C22 H22A 0.9900
C22 H22B 0.9900
C23 C24 1.525(6)
C23 H23A 0.9900
C23 H23B 0.9900
C24 H24A 0.9900
C24 H24B 0.9900
C25 C26 1.544(6)
C25 H25A 0.9900
C25 H25B 0.9900
C26 C27 1.489(7)
C26 H26A 0.9900
C26 H26B 0.9900
C27 C28 1.438(8)
C27 H27A 0.9900
C27 H27B 0.9900
C28 C29 1.444(8)
C28 H28A 0.9900
C28 H28B 0.9900
C29 C30 1.533(8)
C29 H29A 0.9900
C29 H29B 0.9900
C30 C31 1.464(9)
C30 H30A 0.9900
C30 H30B 0.9900
C31 C32 1.533(9)
C31 H31A 0.9900
C31 H31B 0.9900
C32 C33 1.507(9)
C32 H32A 0.9900
C32 H32B 0.9900
C33 C34 1.444(8)
C33 H33A 0.9900
C33 H33B 0.9900
C34 C35 1.573(9)
C34 H34A 0.9900
C34 H34B 0.9900
C35 C36 1.530(7)
C35 H35A 0.9900
C35 H35B 0.9900
C36 C37 1.523(6)
C36 H36A 0.9900
C36 H36B 0.9900
C37 C38 1.528(5)
C37 H37A 0.9900
C37 H37B 0.9900
C38 H38A 0.9900
C38 H38B 0.9900
C39 C40 1.522(6)
C39 H39A 0.9900
C39 H39B 0.9900
C40 C41 1.530(5)
C40 H40A 0.9900
C40 H40B 0.9900
C41 C42 1.535(6)
C41 H41A 0.9900
C41 H41B 0.9900
C42 C43 1.506(6)
C42 H42A 0.9900
C42 H42B 0.9900
C43 C44 1.525(6)
C43 H43A 0.9900
C43 H43B 0.9900
C44 C45 1.523(7)
C44 H44A 0.9900
C44 H44B 0.9900
C45 C46 1.509(7)
C45 H45A 0.9900
C45 H45B 0.9900
C46 C47 1.522(7)
C46 H46A 0.9900
C46 H46B 0.9900
C47 C48 1.534(6)
C47 H47A 0.9900
C47 H47B 0.9900
C48 C49 1.509(6)
C48 H48A 0.9900
C48 H48B 0.9900
C49 C50 1.527(6)
C49 H49A 0.9900
C49 H49B 0.9900
C50 C51 1.522(6)
C50 H50A 0.9900
C50 H50B 0.9900
C51 C52 1.533(5)
C51 H51A 0.9900
C51 H51B 0.9900
C52 H52A 0.9900
C52 H52B 0.9900
Si03 C139 1.878(4)
Si03 C111 1.881(4)
Si03 C125 1.885(4)
Si03 C101 1.891(4)
Si04 C152 1.876(5)
Si04 C138 1.888(4)
Si04 C104 1.891(4)
Si04 C124 1.892(4)
C101 C102 1.388(5)
C101 C110 1.440(5)
C102 C103 1.407(5)
C102 H102 0.9500
C103 C104 1.380(5)
C103 H103 0.9500
C104 C105 1.441(5)
C105 C106 1.423(5)
C105 C110 1.428(5)
C106 C107 1.365(5)
C106 H106 0.9500
C107 C108 1.390(5)
C107 H107 0.9500
C108 C109 1.371(5)
C108 H108 0.9500
C109 C110 1.417(5)
C109 H109 0.9500
C111 C112 1.535(5)
C111 H11C 0.9900
C111 H11D 0.9900
C112 C113 1.510(6)
C112 H11E 0.9900
C112 H11F 0.9900
C113 C114 1.522(6)
C113 H11G 0.9900
C113 H11H 0.9900
C114 C115 1.508(8)
C114 H11I 0.9900
C114 H11J 0.9900
C115 C116 1.508(8)
C115 H11K 0.9900
C115 H11L 0.9900
C116 C117 1.462(7)
C116 H11M 0.9900
C116 H11N 0.9900
C117 C118 1.487(9)
C117 H11O 0.9900
C117 H11P 0.9900
C118 C319 1.483(13)
C118 C119 1.634(11)
C118 H11Q 0.9900
C118 H11R 0.9900
C119 C120 1.520(10)
C119 H11S 0.9900
C119 H11T 0.9900
C120 C121 1.418(10)
C120 H12C 0.9900
C120 H12D 0.9900
C319 C320 1.528(15)
C319 H31C 0.9900
C319 H31D 0.9900
C320 C121 1.680(15)
C320 H32C 0.9900
C320 H32D 0.9900
C121 C122 1.479(7)
C121 H12E 0.9900
C121 H12F 0.9900
C122 C123 1.545(6)
C122 H12G 0.9900
C122 H12H 0.9900
C123 C124 1.510(6)
C123 H12I 0.9900
C123 H12J 0.9900
C124 H12K 0.9900
C124 H12L 0.9900
C125 C126 1.529(5)
C125 H12M 0.9900
C125 H12N 0.9900
C126 C127 1.503(6)
C126 H12O 0.9900
C126 H12P 0.9900
C127 C128 1.523(7)
C127 H12Q 0.9900
C127 H12R 0.9900
C128 C329 1.454(15)
C128 C129 1.554(11)
C128 H12S 0.9900
C128 H12T 0.9900
C129 C130 1.520(9)
C129 H12U 0.9900
C129 H12V 0.9900
C130 C131 1.523(9)
C130 H13C 0.9900
C130 H13D 0.9900
C131 C132 1.498(9)
C131 H13E 0.9900
C131 H13F 0.9900
C132 C133 1.507(9)
C132 H13G 0.9900
C132 H13H 0.9900
C329 C330 1.519(17)
C329 H32E 0.9900
C329 H32F 0.9900
C330 C331 1.520(16)
C330 H33C 0.9900
C330 H33D 0.9900
C331 C332 1.494(16)
C331 H33E 0.9900
C331 H33F 0.9900
C332 C133 1.663(18)
C332 H33G 0.9900
C332 H33H 0.9900
C133 C134 1.511(7)
C133 H13I 0.9900
C133 H13J 0.9900
C134 C135 1.524(7)
C134 H13K 0.9900
C134 H13L 0.9900
C135 C136 1.525(7)
C135 H13M 0.9900
C135 H13N 0.9900
C136 C137 1.528(6)
C136 H13O 0.9900
C136 H13P 0.9900
C137 C138 1.513(6)
C137 H13Q 0.9900
C137 H13R 0.9900
C138 H13S 0.9900
C138 H13T 0.9900
C139 C140 1.529(5)
C139 H13U 0.9900
C139 H13V 0.9900
C140 C141 1.523(5)
C140 H14C 0.9900
C140 H14D 0.9900
C141 C142 1.515(6)
C141 H14E 0.9900
C141 H14F 0.9900
C142 C143 1.519(6)
C142 H14G 0.9900
C142 H14H 0.9900
C143 C144 1.525(5)
C143 H14I 0.9900
C143 H14J 0.9900
C144 C145 1.521(7)
C144 H14K 0.9900
C144 H14L 0.9900
C145 C146 1.514(6)
C145 H14M 0.9900
C145 H14N 0.9900
C146 C147 1.510(7)
C146 H14O 0.9900
C146 H14P 0.9900
C147 C148 1.573(11)
C147 C348 1.576(11)
C147 H14Q 0.9900
C147 H14R 0.9900
C148 C149 1.512(12)
C148 H14S 0.9900
C148 H14T 0.9900
C149 C150 1.540(14)
C149 H14U 0.9900
C149 H14V 0.9900
C348 C349 1.510(12)
C348 H34C 0.9900
C348 H34D 0.9900
C349 C150 1.568(11)
C349 H34E 0.9900
C349 H34F 0.9900
C150 C151 1.511(6)
C150 H15C 0.9900
C150 H15D 0.9900
C151 C152 1.550(6)
C151 H15E 0.9900
C151 H15F 0.9900
C152 H15G 0.9900
C152 H15H 0.9900
